data_7200927
loop_
_publ_author_name
'Clapham, Kate M.'
'Batsanov, Andrei S.'
'Bryce, Martin R.'
'Tarbit, Brian'

_publ_section_title
;
 Trifluoromethyl-substituted pyridyl- and pyrazolylboronic acids and
 esters: synthesis and Suzuki--Miyaura cross-coupling reactions
;
_journal_issue 10
_journal_name_full 'Organic &amp; Biomolecular Chemistry'
_journal_page_first 2155
_journal_page_last 2161
_journal_paper_doi 10.1039/b901024f
_journal_volume 7
_journal_year 2009
_chemical_formula_moiety 'C17 H20 B F3 N2 O3'
_chemical_formula_sum 'C17 H20 B F3 N2 O3'
_chemical_formula_weight 368.16
_chemical_melting_point 371.9(10)
_chemical_name_common
;
3-(Trifluoromethyl)-1-(4-methoxyphenyl)-5-(4,4,5,5-
tetramethyl-1,3,2-dioxaborolan-2-yl)-1H-pyrazole
;
_chemical_name_systematic
; 3-(Trifluoromethyl)-1-(4-methoxyphenyl)-5-(4,4,5,5-
tetramethyl-1,3,2-dioxaborolan-2-yl)-1H-pyrazole
;
_space_group_IT_number 14
_symmetry_cell_setting monoclinic
_symmetry_space_group_name_Hall '-P 2ybc'
_symmetry_space_group_name_H-M 'P 1 21/c 1'
_atom_sites_solution_hydrogens difmap
_atom_sites_solution_primary direct
_atom_sites_solution_secondary difmap
_audit_creation_method SHELXL-97
_cell_angle_alpha 90.00
_cell_angle_beta 113.12(2)
_cell_angle_gamma 90.00
_cell_formula_units_Z 4
_cell_length_a 12.1172(13)
_cell_length_b 16.9563(18)
_cell_length_c 9.5326(10)
_cell_measurement_reflns_used 9896
_cell_measurement_temperature 120(2)
_cell_measurement_theta_max 29.97
_cell_measurement_theta_min 2.40
_cell_volume 1801.3(4)
_computing_cell_refinement 'SAINT version 7.46A (Bruker, 2007)'
_computing_data_collection 'SMART version 5.049 (Bruker, 1998)'
_computing_data_reduction 'SAINT version 7.46A (Bruker, 2007)'
_computing_molecular_graphics 'SHELXTL version 6.14 (Bruker, 2003)'
_computing_publication_material 'SHELXTL version 6.14 (Bruker, 2003)'
_computing_structure_refinement 'SHELXTL version 6.14 (Bruker, 2003)'
_computing_structure_solution 'SHELXTL version 6.14 (Bruker, 2003)'
_diffrn_ambient_temperature 120(2)
_diffrn_detector_area_resol_mean 8
_diffrn_measured_fraction_theta_full 0.976
_diffrn_measured_fraction_theta_max 0.976
_diffrn_measurement_device_type 'Siemens SMART 1K CCD area detector'
_diffrn_measurement_method '\w scans'
_diffrn_radiation_monochromator graphite
_diffrn_radiation_source 'fine-focus sealed tube'
_diffrn_radiation_type MoK\a
_diffrn_radiation_wavelength 0.71073
_diffrn_reflns_av_R_equivalents 0.0326
_diffrn_reflns_av_sigmaI/netI 0.0223
_diffrn_reflns_limit_h_max 17
_diffrn_reflns_limit_h_min -16
_diffrn_reflns_limit_k_max 23
_diffrn_reflns_limit_k_min -22
_diffrn_reflns_limit_l_max 13
_diffrn_reflns_limit_l_min -13
_diffrn_reflns_number 21847
_diffrn_reflns_theta_full 30.00
_diffrn_reflns_theta_max 30.00
_diffrn_reflns_theta_min 1.83
_diffrn_standards_number 0
_exptl_absorpt_coefficient_mu 0.112
_exptl_absorpt_correction_type none
_exptl_crystal_colour colorless
_exptl_crystal_density_diffrn 1.358
_exptl_crystal_density_method 'not measured'
_exptl_crystal_description block
_exptl_crystal_F_000 768
_exptl_crystal_size_max 0.4
_exptl_crystal_size_mid 0.3
_exptl_crystal_size_min 0.3
_refine_diff_density_max 0.349
_refine_diff_density_min -0.343
_refine_diff_density_rms 0.053
_refine_ls_extinction_method none
_refine_ls_goodness_of_fit_ref 1.018
_refine_ls_hydrogen_treatment refall
_refine_ls_matrix_type full
_refine_ls_number_parameters 315
_refine_ls_number_reflns 5125
_refine_ls_number_restraints 0
_refine_ls_restrained_S_all 1.018
_refine_ls_R_factor_all 0.0545
_refine_ls_R_factor_gt 0.0407
_refine_ls_shift/su_max 0.000
_refine_ls_shift/su_mean 0.000
_refine_ls_structure_factor_coef Fsqd
_refine_ls_weighting_details 'calc w=1/[\s^2^(Fo^2^)+(0.0562P)^2^+0.6725P] where P=(Fo^2^+2Fc^2^)/3'
_refine_ls_weighting_scheme calc
_refine_ls_wR_factor_gt 0.1038
_refine_ls_wR_factor_ref 0.1144
_reflns_number_gt 4106
_reflns_number_total 5125
_reflns_threshold_expression I>2\s(I)
_cod_data_source_file b901024f.txt
_cod_data_source_block 30b
_cod_depositor_comments
;
The following automatic conversions were performed:
'_symmetry_cell_setting' value 'Monoclinic' changed to 'monoclinic'
according to '/home/saulius/struct/CIF-dictionaries/cif_core.dic'
dictionary named 'cif_core.dic' version 2.4.1 from 2010-06-29.

Automatic conversion script
Id: cif_fix_enum 1527 2010-12-29 10:47:43Z saulius 
;
_cod_original_cell_volume 1801.3(3)
_cod_original_sg_symbol_H-M 'P 21/c'
_cod_database_code 7200927

loop_
_symmetry_equiv_pos_as_xyz
'x, y, z'
'-x, y+1/2, -z+1/2'
'-x, -y, -z'
'x, -y-1/2, z-1/2'

loop_
_atom_site_label
_atom_site_type_symbol
_atom_site_fract_x
_atom_site_fract_y
_atom_site_fract_z
_atom_site_U_iso_or_equiv
_atom_site_adp_type
_atom_site_occupancy
_atom_site_symmetry_multiplicity
_atom_site_calc_flag
_atom_site_refinement_flags
_atom_site_disorder_assembly
_atom_site_disorder_group
B B 0.27517(11) 0.25178(7) 0.61351(14) 0.0198(2) Uani 1 1 d . . .
F1 F 0.26386(8) -0.10498(5) 0.57769(14) 0.0523(3) Uani 1 1 d . . .
F2 F 0.13605(11) -0.06317(6) 0.66397(13) 0.0559(3) Uani 1 1 d . . .
F3 F 0.09985(9) -0.05217(6) 0.42836(11) 0.0492(3) Uani 1 1 d . . .
O1 O 0.35922(7) 0.30032(5) 0.59823(9) 0.02224(17) Uani 1 1 d . . .
O2 O 0.17633(7) 0.28909(5) 0.61667(9) 0.02225(17) Uani 1 1 d . . .
O3 O 0.86655(8) 0.19412(6) 0.99037(11) 0.0301(2) Uani 1 1 d . . .
N11 N 0.38654(8) 0.11577(5) 0.67129(11) 0.01980(19) Uani 1 1 d . . .
N12 N 0.36528(9) 0.03744(6) 0.65628(11) 0.0218(2) Uani 1 1 d . . .
C1 C 0.18805(11) -0.04683(7) 0.56740(15) 0.0270(2) Uani 1 1 d . . .
C2 C 0.90567(11) 0.23329(8) 1.13452(15) 0.0289(3) Uani 1 1 d . . .
H2A H 0.8721(15) 0.2873(11) 1.1264(19) 0.035(4) Uiso 1 1 d . . .
H2B H 0.8807(15) 0.2037(11) 1.206(2) 0.038(5) Uiso 1 1 d . . .
H2C H 0.9934(16) 0.2371(10) 1.1702(19) 0.036(4) Uiso 1 1 d . . .
C3 C 0.18616(10) 0.37180(6) 0.57560(12) 0.0208(2) Uani 1 1 d . . .
C4 C 0.32428(10) 0.38073(7) 0.62419(12) 0.0212(2) Uani 1 1 d . . .
C5 C 0.13198(13) 0.42463(8) 0.66031(15) 0.0289(3) Uani 1 1 d . . .
H52 H 0.1701(15) 0.4160(10) 0.774(2) 0.037(4) Uiso 1 1 d . . .
H53 H 0.0460(16) 0.4151(10) 0.6261(19) 0.035(4) Uiso 1 1 d . . .
H51 H 0.1442(16) 0.4822(12) 0.640(2) 0.045(5) Uiso 1 1 d . . .
C6 C 0.11498(12) 0.37812(8) 0.40423(14) 0.0279(2) Uani 1 1 d . . .
H61 H 0.1505(14) 0.3438(10) 0.3481(18) 0.031(4) Uiso 1 1 d . . .
H62 H 0.0310(15) 0.3623(10) 0.3801(19) 0.035(4) Uiso 1 1 d . . .
H63 H 0.1154(16) 0.4320(11) 0.370(2) 0.040(5) Uiso 1 1 d . . .
C7 C 0.36148(12) 0.43907(8) 0.53019(15) 0.0272(2) Uani 1 1 d . . .
H72 H 0.3282(14) 0.4250(10) 0.4211(19) 0.032(4) Uiso 1 1 d . . .
H71 H 0.3342(14) 0.4929(10) 0.5421(18) 0.034(4) Uiso 1 1 d . . .
H73 H 0.4511(16) 0.4408(10) 0.5677(19) 0.035(4) Uiso 1 1 d . . .
C8 C 0.39116(12) 0.39630(8) 0.79436(14) 0.0291(3) Uani 1 1 d . . .
H81 H 0.3655(14) 0.3577(10) 0.8572(18) 0.032(4) Uiso 1 1 d . . .
H82 H 0.4758(16) 0.3909(11) 0.817(2) 0.039(4) Uiso 1 1 d . . .
H83 H 0.3753(16) 0.4505(11) 0.819(2) 0.042(5) Uiso 1 1 d . . .
C13 C 0.24572(10) 0.03227(7) 0.59543(13) 0.0215(2) Uani 1 1 d . . .
C14 C 0.19009(10) 0.10609(7) 0.57234(13) 0.0216(2) Uani 1 1 d . . .
H14 H 0.1042(14) 0.1177(9) 0.5286(17) 0.027(4) Uiso 1 1 d . . .
C15 C 0.28351(10) 0.16012(7) 0.62207(12) 0.0198(2) Uani 1 1 d . . .
C21 C 0.50832(10) 0.14131(6) 0.75049(12) 0.0199(2) Uani 1 1 d . . .
C22 C 0.53939(10) 0.18443(7) 0.88413(13) 0.0234(2) Uani 1 1 d . . .
H22 H 0.4798(15) 0.1987(10) 0.9221(18) 0.032(4) Uiso 1 1 d . . .
C23 C 0.65897(11) 0.20428(7) 0.96758(14) 0.0244(2) Uani 1 1 d . . .
H23 H 0.6805(15) 0.2331(10) 1.0634(19) 0.035(4) Uiso 1 1 d . . .
C24 C 0.74661(10) 0.18001(7) 0.91643(13) 0.0230(2) Uani 1 1 d . . .
C25 C 0.71417(10) 0.13713(7) 0.78074(13) 0.0226(2) Uani 1 1 d . . .
H25 H 0.7780(14) 0.1208(9) 0.7475(17) 0.026(4) Uiso 1 1 d . . .
C26 C 0.59494(10) 0.11812(7) 0.69722(13) 0.0211(2) Uani 1 1 d . . .
H26 H 0.5725(13) 0.0881(9) 0.6033(17) 0.023(3) Uiso 1 1 d . . .

loop_
_atom_site_aniso_label
_atom_site_aniso_U_11
_atom_site_aniso_U_22
_atom_site_aniso_U_33
_atom_site_aniso_U_23
_atom_site_aniso_U_13
_atom_site_aniso_U_12
B 0.0187(5) 0.0199(6) 0.0202(5) -0.0012(4) 0.0068(4) -0.0016(4)
F1 0.0340(5) 0.0214(4) 0.0922(8) -0.0132(4) 0.0147(5) -0.0008(3)
F2 0.0857(8) 0.0373(5) 0.0664(7) -0.0115(4) 0.0531(6) -0.0287(5)
F3 0.0455(5) 0.0363(5) 0.0453(5) -0.0044(4) -0.0041(4) -0.0164(4)
O1 0.0202(4) 0.0196(4) 0.0277(4) 0.0006(3) 0.0103(3) -0.0005(3)
O2 0.0210(4) 0.0185(4) 0.0290(4) 0.0001(3) 0.0118(3) -0.0007(3)
O3 0.0172(4) 0.0361(5) 0.0350(5) -0.0091(4) 0.0081(3) -0.0026(3)
N11 0.0183(4) 0.0179(4) 0.0233(4) -0.0006(3) 0.0083(3) -0.0008(3)
N12 0.0233(5) 0.0182(4) 0.0242(4) -0.0017(3) 0.0096(4) -0.0013(3)
C1 0.0256(6) 0.0218(5) 0.0330(6) -0.0043(4) 0.0109(5) -0.0034(4)
C2 0.0204(6) 0.0279(6) 0.0338(6) -0.0058(5) 0.0057(5) -0.0018(5)
C3 0.0227(5) 0.0177(5) 0.0224(5) 0.0005(4) 0.0094(4) 0.0004(4)
C4 0.0235(5) 0.0184(5) 0.0215(5) -0.0001(4) 0.0087(4) -0.0021(4)
C5 0.0349(7) 0.0235(6) 0.0327(6) -0.0011(5) 0.0179(5) 0.0033(5)
C6 0.0249(6) 0.0318(6) 0.0233(5) 0.0011(5) 0.0054(4) 0.0015(5)
C7 0.0315(6) 0.0232(6) 0.0293(6) 0.0022(4) 0.0145(5) -0.0043(5)
C8 0.0315(7) 0.0280(6) 0.0228(5) -0.0013(5) 0.0053(5) -0.0074(5)
C13 0.0222(5) 0.0204(5) 0.0226(5) -0.0031(4) 0.0096(4) -0.0032(4)
C14 0.0194(5) 0.0226(5) 0.0226(5) -0.0017(4) 0.0081(4) -0.0017(4)
C15 0.0185(5) 0.0205(5) 0.0211(5) -0.0007(4) 0.0086(4) -0.0006(4)
C21 0.0174(5) 0.0181(5) 0.0231(5) 0.0011(4) 0.0068(4) -0.0005(4)
C22 0.0196(5) 0.0245(5) 0.0270(5) -0.0027(4) 0.0100(4) -0.0001(4)
C23 0.0209(5) 0.0247(6) 0.0273(5) -0.0047(4) 0.0091(4) -0.0009(4)
C24 0.0176(5) 0.0218(5) 0.0283(5) 0.0006(4) 0.0076(4) -0.0004(4)
C25 0.0204(5) 0.0230(5) 0.0266(5) 0.0017(4) 0.0115(4) 0.0017(4)
C26 0.0217(5) 0.0200(5) 0.0226(5) 0.0010(4) 0.0097(4) 0.0009(4)

loop_
_atom_type_symbol
_atom_type_description
_atom_type_scat_dispersion_real
_atom_type_scat_dispersion_imag
_atom_type_scat_source
C C 0.0033 0.0016 'International Tables Vol C Tables 4.2.6.8 and 6.1.1.4'
H H 0.0000 0.0000 'International Tables Vol C Tables 4.2.6.8 and 6.1.1.4'
B B 0.0013 0.0007 'International Tables Vol C Tables 4.2.6.8 and 6.1.1.4'
N N 0.0061 0.0033 'International Tables Vol C Tables 4.2.6.8 and 6.1.1.4'
O O 0.0106 0.0060 'International Tables Vol C Tables 4.2.6.8 and 6.1.1.4'
F F 0.0171 0.0103 'International Tables Vol C Tables 4.2.6.8 and 6.1.1.4'

loop_
_geom_angle_atom_site_label_1
_geom_angle_atom_site_label_2
_geom_angle_atom_site_label_3
_geom_angle
_geom_angle_site_symmetry_1
_geom_angle_site_symmetry_3
_geom_angle_publ_flag
O1 B O2 114.96(10) . . ?
O1 B C15 124.97(10) . . ?
O2 B C15 120.05(10) . . ?
B O1 C4 105.34(9) . . ?
B O2 C3 105.79(8) . . ?
C24 O3 C2 117.52(10) . . ?
N12 N11 C15 113.12(9) . . ?
N12 N11 C21 117.82(9) . . ?
C15 N11 C21 128.58(9) . . ?
C13 N12 N11 103.89(9) . . ?
F1 C1 F2 107.23(12) . . ?
F1 C1 F3 106.47(11) . . ?
F2 C1 F3 105.03(11) . . ?
F1 C1 C13 113.25(10) . . ?
F2 C1 C13 112.30(10) . . ?
F3 C1 C13 112.01(10) . . ?
O3 C2 H2A 112.5(10) . . ?
O3 C2 H2B 110.5(10) . . ?
H2A C2 H2B 107.3(14) . . ?
O3 C2 H2C 105.6(10) . . ?
H2A C2 H2C 108.7(14) . . ?
H2B C2 H2C 112.2(14) . . ?
O2 C3 C5 108.88(9) . . ?
O2 C3 C6 106.33(9) . . ?
C5 C3 C6 110.39(10) . . ?
O2 C3 C4 101.71(8) . . ?
C5 C3 C4 115.03(10) . . ?
C6 C3 C4 113.69(10) . . ?
O1 C4 C7 109.37(9) . . ?
O1 C4 C8 105.69(9) . . ?
C7 C4 C8 110.99(10) . . ?
O1 C4 C3 101.86(8) . . ?
C7 C4 C3 114.91(10) . . ?
C8 C4 C3 113.14(10) . . ?
C3 C5 H52 112.0(10) . . ?
C3 C5 H53 110.7(10) . . ?
H52 C5 H53 108.4(14) . . ?
C3 C5 H51 109.9(10) . . ?
H52 C5 H51 107.7(14) . . ?
H53 C5 H51 108.1(14) . . ?
C3 C6 H61 110.7(9) . . ?
C3 C6 H62 109.1(10) . . ?
H61 C6 H62 109.8(14) . . ?
C3 C6 H63 110.4(11) . . ?
H61 C6 H63 108.2(14) . . ?
H62 C6 H63 108.6(14) . . ?
C4 C7 H72 111.8(9) . . ?
C4 C7 H71 110.0(10) . . ?
H72 C7 H71 109.1(13) . . ?
C4 C7 H73 109.9(10) . . ?
H72 C7 H73 108.7(13) . . ?
H71 C7 H73 107.2(14) . . ?
C4 C8 H81 111.0(9) . . ?
C4 C8 H82 107.4(10) . . ?
H81 C8 H82 110.4(14) . . ?
C4 C8 H83 110.1(10) . . ?
H81 C8 H83 109.0(14) . . ?
H82 C8 H83 108.9(15) . . ?
N12 C13 C14 112.56(10) . . ?
N12 C13 C1 119.36(10) . . ?
C14 C13 C1 128.02(10) . . ?
C15 C14 C13 105.03(10) . . ?
C15 C14 H14 127.0(9) . . ?
C13 C14 H14 127.9(9) . . ?
N11 C15 C14 105.40(10) . . ?
N11 C15 B 126.60(10) . . ?
C14 C15 B 127.85(10) . . ?
C22 C21 C26 120.87(10) . . ?
C22 C21 N11 119.64(10) . . ?
C26 C21 N11 119.35(10) . . ?
C21 C22 C23 119.89(11) . . ?
C21 C22 H22 120.5(10) . . ?
C23 C22 H22 119.5(10) . . ?
C22 C23 C24 119.58(11) . . ?
C22 C23 H23 119.4(10) . . ?
C24 C23 H23 121.0(10) . . ?
O3 C24 C23 124.82(11) . . ?
O3 C24 C25 115.11(10) . . ?
C23 C24 C25 120.07(11) . . ?
C26 C25 C24 120.20(10) . . ?
C26 C25 H25 121.6(9) . . ?
C24 C25 H25 118.2(9) . . ?
C25 C26 C21 119.37(11) . . ?
C25 C26 H26 120.2(9) . . ?
C21 C26 H26 120.4(9) . . ?

loop_
_geom_bond_atom_site_label_1
_geom_bond_atom_site_label_2
_geom_bond_distance
_geom_bond_site_symmetry_2
_geom_bond_publ_flag
B O1 1.3610(14) . ?
B O2 1.3652(15) . ?
B C15 1.5575(17) . ?
F1 C1 1.3247(15) . ?
F2 C1 1.3330(16) . ?
F3 C1 1.3396(16) . ?
O1 C4 1.4771(14) . ?
O2 C3 1.4734(13) . ?
O3 C24 1.3645(14) . ?
O3 C2 1.4291(16) . ?
N11 N12 1.3497(13) . ?
N11 C15 1.3727(14) . ?
N11 C21 1.4353(14) . ?
N12 C13 1.3353(15) . ?
C1 C13 1.4873(16) . ?
C2 H2A 0.992(18) . ?
C2 H2B 0.982(18) . ?
C2 H2C 0.982(17) . ?
C3 C5 1.5172(16) . ?
C3 C6 1.5224(16) . ?
C3 C4 1.5587(16) . ?
C4 C7 1.5172(16) . ?
C4 C8 1.5250(16) . ?
C5 H52 1.005(17) . ?
C5 H53 0.975(17) . ?
C5 H51 1.02(2) . ?
C6 H61 0.995(16) . ?
C6 H62 0.988(17) . ?
C6 H63 0.969(19) . ?
C7 H72 0.986(17) . ?
C7 H71 0.993(17) . ?
C7 H73 1.001(17) . ?
C8 H81 1.016(17) . ?
C8 H82 0.966(18) . ?
C8 H83 0.986(19) . ?
C13 C14 1.3975(16) . ?
C14 C15 1.3871(15) . ?
C14 H14 0.977(15) . ?
C21 C22 1.3865(16) . ?
C21 C26 1.3903(15) . ?
C22 C23 1.3930(17) . ?
C22 H22 0.958(17) . ?
C23 C24 1.3934(16) . ?
C23 H23 0.976(17) . ?
C24 C25 1.3989(17) . ?
C25 C26 1.3862(16) . ?
C25 H25 0.984(15) . ?
C26 H26 0.972(15) . ?

loop_
_cod_related_entry_id
_cod_related_entry_database
_cod_related_entry_code
1 ChemSpider 30653581
